data_4088167
loop_
_publ_author_name
'Molteni, Roberto'
'Edkins, Katharina'
'Haehnel, Martin'
'Steffen, Andreas'

_publ_section_title
;
 C--H Activation of Fluoroarenes: Synthesis, Structure, and Luminescence
 Properties of Copper(I) and Gold(I) Complexes Bearing 2-Phenylpyridine
 Ligands
;
_journal_issue 5
_journal_name_full Organometallics
_journal_page_first 629
_journal_paper_doi 10.1021/acs.organomet.5b00904
_journal_volume 35
_journal_year 2016
_chemical_formula_moiety 'C32 H25 Au F4 N P'
_chemical_formula_sum 'C32 H25 Au F4 N P'
_chemical_formula_weight 727.46
_space_group_crystal_system monoclinic
_space_group_IT_number 14
_space_group_name_Hall '-P 2yn'
_space_group_name_H-M_alt 'P 1 21/n 1'
_atom_sites_solution_hydrogens geom
_atom_sites_solution_secondary iterative
_audit_creation_method SHELXL-2014/7
_cell_angle_alpha 90
_cell_angle_beta 105.953(2)
_cell_angle_gamma 90
_cell_formula_units_Z 4
_cell_length_a 11.5942(5)
_cell_length_b 12.8526(5)
_cell_length_c 18.8541(7)
_cell_measurement_reflns_used 3978
_cell_measurement_temperature 100(2)
_cell_measurement_theta_max 22.90
_cell_measurement_theta_min 2.25
_cell_volume 2701.35(19)
_computing_cell_refinement 'Saint+ ver. V8.34A (Bruker AXS)'
_computing_data_collection 'APEX2 ver. 2014.9 (Bruker AXS)'
_computing_data_reduction 'Saint+ ver. V8.34A (Bruker AXS)'
_computing_molecular_graphics 'ShelXLe (Huebschle et all, 2011)'
_computing_publication_material 'SHELXL-2014/7 (Sheldrick, 2014)'
_computing_structure_refinement 'SHELXL-2014/7 (Sheldrick, 2014)'
_computing_structure_solution 'SHELXT (Sheldrick, 2012)'
_diffrn_ambient_temperature 100(2)
_diffrn_detector 'CCD area detector (Apex2)'
_diffrn_detector_area_resol_mean 8.333
_diffrn_measured_fraction_theta_full 0.999
_diffrn_measured_fraction_theta_max 0.999
_diffrn_measurement_device_type 'Bruker X8-APEX II'
_diffrn_measurement_method '\f and \w scans'
_diffrn_radiation_type MoK\a
_diffrn_radiation_wavelength 0.71073
_diffrn_reflns_av_R_equivalents 0.0709
_diffrn_reflns_av_unetI/netI 0.0634
_diffrn_reflns_Laue_measured_fraction_full 0.999
_diffrn_reflns_Laue_measured_fraction_max 0.999
_diffrn_reflns_limit_h_max 14
_diffrn_reflns_limit_h_min -14
_diffrn_reflns_limit_k_max 15
_diffrn_reflns_limit_k_min -15
_diffrn_reflns_limit_l_max 23
_diffrn_reflns_limit_l_min -23
_diffrn_reflns_number 23812
_diffrn_reflns_point_group_measured_fraction_full 0.999
_diffrn_reflns_point_group_measured_fraction_max 0.999
_diffrn_reflns_theta_full 25.242
_diffrn_reflns_theta_max 25.994
_diffrn_reflns_theta_min 1.942
_diffrn_source 'rotating anode (Nonius FR-591)'
_exptl_absorpt_coefficient_mu 5.556
_exptl_absorpt_correction_T_max 0.5049
_exptl_absorpt_correction_T_min 0.3742
_exptl_absorpt_correction_type multi-scan
_exptl_absorpt_process_details 'SadAbs 2012/1 (Bruker AXS)'
_exptl_crystal_colour colourless
_exptl_crystal_density_diffrn 1.789
_exptl_crystal_description plate
_exptl_crystal_F_000 1416
_exptl_crystal_size_max 0.330
_exptl_crystal_size_mid 0.281
_exptl_crystal_size_min 0.094
_refine_diff_density_max 0.802
_refine_diff_density_min -0.858
_refine_diff_density_rms 0.161
_refine_ls_extinction_method none
_refine_ls_goodness_of_fit_ref 1.018
_refine_ls_hydrogen_treatment constr
_refine_ls_matrix_type full
_refine_ls_number_parameters 355
_refine_ls_number_reflns 5314
_refine_ls_number_restraints 0
_refine_ls_restrained_S_all 1.018
_refine_ls_R_factor_all 0.0572
_refine_ls_R_factor_gt 0.0337
_refine_ls_shift/su_max 0.001
_refine_ls_shift/su_mean 0.000
_refine_ls_structure_factor_coef Fsqd
_refine_ls_weighting_details 'w=1/[\s^2^(Fo^2^)+(0.0231P)^2^+4.6629P] where P=(Fo^2^+2Fc^2^)/3'
_refine_ls_weighting_scheme calc
_refine_ls_wR_factor_gt 0.0632
_refine_ls_wR_factor_ref 0.0734
_reflns_Friedel_coverage 0.000
_reflns_number_gt 4023
_reflns_number_total 5314
_reflns_threshold_expression 'I > 2\s(I)'
_cod_data_source_file om5b00904_si_003.cif
_cod_data_source_block MaHa079_multiscan
_cod_original_sg_symbol_H-M 'P 21/n'
_cod_database_code 4088167
_shelx_shelxl_version_number 2014/7
_shelx_space_group_comment
;
The symmetry employed for this shelxl refinement is uniquely defined
by the following loop, which should always be used as a source of
symmetry information in preference to the above space-group names.
They are only intended as comments.
;
_shelx_estimated_absorpt_t_min 0.261
_shelx_estimated_absorpt_t_max 0.623

loop_
_space_group_symop_operation_xyz
'x, y, z'
'-x+1/2, y+1/2, -z+1/2'
'-x, -y, -z'
'x-1/2, -y-1/2, z-1/2'

loop_
_atom_site_label
_atom_site_type_symbol
_atom_site_fract_x
_atom_site_fract_y
_atom_site_fract_z
_atom_site_U_iso_or_equiv
_atom_site_adp_type
_atom_site_occupancy
_atom_site_site_symmetry_order
_atom_site_calc_flag
_atom_site_refinement_flags_posn
_atom_site_refinement_flags_adp
Au1 Au 0.62464(2) 0.82410(2) 0.80910(2) 0.01598(7) Uani 1 1 d . .
P1 P 0.75616(14) 0.88411(12) 0.74850(7) 0.0147(3) Uani 1 1 d . .
F1 F 0.6619(3) 0.7019(3) 0.95973(17) 0.0297(9) Uani 1 1 d . .
F2 F 0.5115(4) 0.6316(3) 1.03363(17) 0.0346(10) Uani 1 1 d . .
F3 F 0.2726(3) 0.6728(3) 0.98386(17) 0.0315(9) Uani 1 1 d . .
F4 F 0.1861(3) 0.7810(3) 0.85924(18) 0.0282(8) Uani 1 1 d . .
N1 N 0.3586(5) 0.8258(4) 0.7117(2) 0.0258(12) Uani 1 1 d . .
C1 C 0.5043(5) 0.7763(4) 0.8654(3) 0.0150(12) Uani 1 1 d . .
C2 C 0.5432(5) 0.7225(5) 0.9308(3) 0.0173(13) Uani 1 1 d . .
C3 C 0.4688(6) 0.6874(5) 0.9714(3) 0.0229(14) Uani 1 1 d . .
C4 C 0.3480(6) 0.7083(5) 0.9468(3) 0.0228(15) Uani 1 1 d . .
C5 C 0.3065(5) 0.7639(5) 0.8823(3) 0.0188(13) Uani 1 1 d . .
C6 C 0.3807(5) 0.7977(4) 0.8408(3) 0.0152(13) Uani 1 1 d . .
C7 C 0.3287(5) 0.8578(4) 0.7718(3) 0.0156(13) Uani 1 1 d . .
C8 C 0.2537(5) 0.9422(5) 0.7701(3) 0.0232(14) Uani 1 1 d . .
H4 H 0.2319 0.9623 0.8131 0.028 Uiso 1 1 calc R U
C9 C 0.2105(6) 0.9973(5) 0.7044(3) 0.0313(16) Uani 1 1 d . .
H3 H 0.1602 1.0563 0.7022 0.038 Uiso 1 1 calc R U
C10 C 0.2423(6) 0.9643(5) 0.6430(3) 0.0277(15) Uani 1 1 d . .
H2 H 0.2148 0.9999 0.5973 0.033 Uiso 1 1 calc R U
C11 C 0.3139(6) 0.8795(5) 0.6494(3) 0.0314(17) Uani 1 1 d . .
H1 H 0.3340 0.8565 0.6064 0.038 Uiso 1 1 calc R U
C12 C 0.6860(5) 0.9735(4) 0.6751(3) 0.0127(12) Uani 1 1 d . .
C13 C 0.5925(5) 1.0361(5) 0.6818(3) 0.0211(14) Uani 1 1 d . .
H11 H 0.5658 1.0319 0.7250 0.025 Uiso 1 1 calc R U
C14 C 0.5374(6) 1.1048(5) 0.6263(3) 0.0212(14) Uani 1 1 d . .
H5 H 0.4756 1.1493 0.6327 0.025 Uiso 1 1 calc R U
C15 C 0.5720(6) 1.1090(4) 0.5609(3) 0.0201(14) Uani 1 1 d . .
C16 C 0.6637(5) 1.0454(4) 0.5544(3) 0.0185(13) Uani 1 1 d . .
H6 H 0.6881 1.0474 0.5102 0.022 Uiso 1 1 calc R U
C17 C 0.7208(6) 0.9790(5) 0.6099(3) 0.0208(13) Uani 1 1 d . .
H7 H 0.7846 0.9365 0.6040 0.025 Uiso 1 1 calc R U
C18 C 0.5101(5) 1.1823(5) 0.4993(3) 0.0228(13) Uani 1 1 d . .
H9 H 0.5662 1.2368 0.4941 0.034 Uiso 1 1 calc R U
H10 H 0.4406 1.2141 0.5109 0.034 Uiso 1 1 calc R U
H8 H 0.4832 1.1433 0.4530 0.034 Uiso 1 1 calc R U
C19 C 0.8261(5) 0.7866(4) 0.7043(3) 0.0143(12) Uani 1 1 d . .
C20 C 0.7538(5) 0.7127(4) 0.6595(3) 0.0169(13) Uani 1 1 d . .
H18 H 0.6703 0.7114 0.6553 0.020 Uiso 1 1 calc R U
C21 C 0.8023(6) 0.6407(4) 0.6209(3) 0.0187(13) Uani 1 1 d . .
H17 H 0.7513 0.5909 0.5904 0.022 Uiso 1 1 calc R U
C22 C 0.9244(6) 0.6406(4) 0.6261(3) 0.0199(14) Uani 1 1 d . .
C23 C 0.9970(6) 0.7136(4) 0.6722(3) 0.0209(14) Uani 1 1 d . .
H13 H 1.0808 0.7137 0.6774 0.025 Uiso 1 1 calc R U
C24 C 0.9493(5) 0.7858(5) 0.7104(3) 0.0196(13) Uani 1 1 d . .
H12 H 1.0004 0.8353 0.7411 0.023 Uiso 1 1 calc R U
C25 C 0.9769(6) 0.5639(5) 0.5831(3) 0.0266(15) Uani 1 1 d . .
H15 H 0.9393 0.4957 0.5836 0.040 Uiso 1 1 calc R U
H14 H 1.0635 0.5580 0.6057 0.040 Uiso 1 1 calc R U
H16 H 0.9621 0.5879 0.5321 0.040 Uiso 1 1 calc R U
C26 C 0.8821(5) 0.9523(4) 0.8079(3) 0.0176(13) Uani 1 1 d . .
C27 C 0.9320(5) 1.0421(4) 0.7866(3) 0.0178(13) Uani 1 1 d . .
H25 H 0.8963 1.0722 0.7397 0.021 Uiso 1 1 calc R U
C28 C 1.0330(5) 1.0880(5) 0.8333(3) 0.0214(14) Uani 1 1 d . .
H24 H 1.0648 1.1497 0.8184 0.026 Uiso 1 1 calc R U
C29 C 1.0882(5) 1.0444(5) 0.9018(3) 0.0206(14) Uani 1 1 d . .
C30 C 1.0381(6) 0.9554(5) 0.9229(3) 0.0222(14) Uani 1 1 d . .
H20 H 1.0745 0.9249 0.9695 0.027 Uiso 1 1 calc R U
C31 C 0.9368(5) 0.9108(4) 0.8774(3) 0.0179(13) Uani 1 1 d . .
H19 H 0.9035 0.8507 0.8936 0.022 Uiso 1 1 calc R U
C32 C 1.2026(6) 1.0894(5) 0.9510(3) 0.0271(15) Uani 1 1 d . .
H21 H 1.2682 1.0396 0.9555 0.041 Uiso 1 1 calc R U
H22 H 1.1921 1.1035 0.9999 0.041 Uiso 1 1 calc R U
H23 H 1.2218 1.1544 0.9294 0.041 Uiso 1 1 calc R U

loop_
_atom_site_aniso_label
_atom_site_aniso_U_11
_atom_site_aniso_U_22
_atom_site_aniso_U_33
_atom_site_aniso_U_23
_atom_site_aniso_U_13
_atom_site_aniso_U_12
Au1 0.01387(12) 0.01908(12) 0.01634(11) -0.00001(10) 0.00643(8) 0.00052(12)
P1 0.0129(8) 0.0176(8) 0.0145(7) -0.0013(6) 0.0053(6) 0.0000(7)
F1 0.020(2) 0.041(2) 0.0265(18) 0.0093(15) 0.0026(15) 0.0071(18)
F2 0.043(3) 0.041(2) 0.0183(17) 0.0139(16) 0.0067(17) 0.008(2)
F3 0.036(2) 0.035(2) 0.0301(19) 0.0072(17) 0.0209(16) -0.008(2)
F4 0.016(2) 0.038(2) 0.0323(19) 0.0063(16) 0.0089(15) -0.0009(18)
N1 0.032(3) 0.026(3) 0.020(2) 0.002(2) 0.010(2) 0.007(3)
C1 0.018(3) 0.012(3) 0.019(3) -0.003(2) 0.014(2) 0.000(3)
C2 0.009(3) 0.023(3) 0.018(3) -0.003(2) 0.000(2) 0.002(3)
C3 0.035(4) 0.021(3) 0.015(3) 0.001(2) 0.010(3) -0.001(3)
C4 0.032(4) 0.024(3) 0.018(3) -0.004(2) 0.016(3) -0.004(3)
C5 0.015(3) 0.021(3) 0.020(3) -0.003(2) 0.004(2) 0.000(3)
C6 0.019(3) 0.013(3) 0.017(3) -0.002(2) 0.009(2) 0.000(3)
C7 0.011(3) 0.014(3) 0.021(3) 0.001(2) 0.003(2) 0.000(3)
C8 0.021(4) 0.030(4) 0.022(3) 0.001(3) 0.012(3) 0.007(3)
C9 0.033(4) 0.024(4) 0.040(4) 0.013(3) 0.015(3) 0.009(3)
C10 0.029(4) 0.030(4) 0.025(3) 0.010(3) 0.009(3) 0.006(3)
C11 0.042(5) 0.034(4) 0.017(3) 0.004(3) 0.005(3) 0.011(4)
C12 0.012(3) 0.015(3) 0.010(2) -0.001(2) 0.001(2) -0.001(3)
C13 0.022(4) 0.028(3) 0.017(3) -0.001(3) 0.011(2) 0.003(3)
C14 0.017(3) 0.024(3) 0.023(3) -0.006(3) 0.008(3) 0.003(3)
C15 0.021(4) 0.018(3) 0.018(3) -0.002(2) 0.000(2) -0.006(3)
C16 0.025(4) 0.020(3) 0.013(3) 0.003(2) 0.009(2) -0.004(3)
C17 0.024(4) 0.022(3) 0.019(3) -0.002(2) 0.010(2) 0.001(3)
C18 0.018(3) 0.022(3) 0.027(3) 0.005(3) 0.004(2) 0.001(3)
C19 0.014(3) 0.016(3) 0.013(3) 0.005(2) 0.005(2) 0.004(3)
C20 0.012(3) 0.019(3) 0.022(3) 0.000(2) 0.008(2) -0.004(3)
C21 0.021(4) 0.016(3) 0.017(3) 0.002(2) 0.003(2) 0.001(3)
C22 0.029(4) 0.016(3) 0.018(3) 0.004(2) 0.011(3) 0.004(3)
C23 0.013(3) 0.025(3) 0.030(3) -0.002(3) 0.015(3) 0.001(3)
C24 0.015(3) 0.023(3) 0.022(3) 0.000(2) 0.007(3) 0.002(3)
C25 0.028(4) 0.021(3) 0.034(4) -0.005(3) 0.013(3) 0.004(3)
C26 0.014(3) 0.027(3) 0.015(3) -0.003(2) 0.008(2) 0.001(3)
C27 0.016(3) 0.019(3) 0.021(3) -0.003(2) 0.009(2) 0.004(3)
C28 0.021(4) 0.016(3) 0.031(3) -0.003(3) 0.014(3) -0.002(3)
C29 0.018(3) 0.022(3) 0.022(3) -0.009(2) 0.004(3) 0.001(3)
C30 0.025(4) 0.027(4) 0.014(3) -0.003(2) 0.004(2) 0.003(3)
C31 0.026(4) 0.013(3) 0.016(3) 0.000(2) 0.009(3) 0.004(3)
C32 0.019(4) 0.033(4) 0.029(3) -0.008(3) 0.005(3) -0.007(3)

loop_
_atom_type_symbol
_atom_type_description
_atom_type_scat_dispersion_real
_atom_type_scat_dispersion_imag
_atom_type_scat_source
C C 0.0033 0.0016 'International Tables Vol C Tables 4.2.6.8 and 6.1.1.4'
H H 0.0000 0.0000 'International Tables Vol C Tables 4.2.6.8 and 6.1.1.4'
N N 0.0061 0.0033 'International Tables Vol C Tables 4.2.6.8 and 6.1.1.4'
F F 0.0171 0.0103 'International Tables Vol C Tables 4.2.6.8 and 6.1.1.4'
P P 0.1023 0.0942 'International Tables Vol C Tables 4.2.6.8 and 6.1.1.4'
Au Au -2.0133 8.8022 'International Tables Vol C Tables 4.2.6.8 and 6.1.1.4'

loop_
_exptl_crystal_face_index_h
_exptl_crystal_face_index_k
_exptl_crystal_face_index_l
_exptl_crystal_face_perp_dist
2.00 0.00 1.00 0.1390
1.00 0.00 -2.00 0.0620
-1.00 1.00 1.00 0.0780
1.00 -1.00 2.00 0.1500
-1.00 1.00 -2.00 0.0870
0.00 -2.00 1.00 0.1030
1.00 2.00 2.00 0.1600
-1.00 -2.00 -2.00 0.0740
-1.00 -2.00 -1.00 0.0630
0.00 -1.00 1.00 0.1180
1.00 2.00 0.00 0.1190
-1.00 -2.00 0.00 0.0720
-1.00 -2.00 2.00 0.0820
1.00 2.00 -2.00 0.1030
-1.00 0.00 -2.00 0.0710
2.00 2.00 -1.00 0.1070
-1.00 -1.00 1.00 0.0550
1.00 0.00 -1.00 0.0470
-1.00 0.00 1.00 0.0270
2.00 1.00 -2.00 0.0750

loop_
_geom_angle_atom_site_label_1
_geom_angle_atom_site_label_2
_geom_angle_atom_site_label_3
_geom_angle
C1 Au1 P1 177.48(15)
C26 P1 C12 106.4(3)
C26 P1 C19 103.5(3)
C12 P1 C19 104.5(2)
C26 P1 Au1 113.13(18)
C12 P1 Au1 112.12(19)
C19 P1 Au1 116.24(19)
C11 N1 C7 117.2(5)
C2 C1 C6 116.5(5)
C2 C1 Au1 120.5(4)
C6 C1 Au1 122.9(4)
F1 C2 C3 115.7(5)
F1 C2 C1 120.2(5)
C3 C2 C1 124.1(6)
F2 C3 C4 119.6(5)
F2 C3 C2 121.5(6)
C4 C3 C2 119.0(5)
F3 C4 C3 120.5(5)
F3 C4 C5 121.1(6)
C3 C4 C5 118.4(6)
F4 C5 C4 116.4(5)
F4 C5 C6 120.8(5)
C4 C5 C6 122.7(6)
C5 C6 C1 119.3(5)
C5 C6 C7 119.4(5)
C1 C6 C7 121.3(5)
N1 C7 C8 121.8(5)
N1 C7 C6 116.3(5)
C8 C7 C6 121.8(5)
C7 C8 C9 119.3(5)
C7 C8 H4 120.3
C9 C8 H4 120.3
C10 C9 C8 118.4(6)
C10 C9 H3 120.8
C8 C9 H3 120.8
C11 C10 C9 118.3(6)
C11 C10 H2 120.9
C9 C10 H2 120.9
N1 C11 C10 125.0(6)
N1 C11 H1 117.5
C10 C11 H1 117.5
C13 C12 C17 118.3(5)
C13 C12 P1 119.8(4)
C17 C12 P1 121.8(4)
C14 C13 C12 120.8(5)
C14 C13 H11 119.6
C12 C13 H11 119.6
C13 C14 C15 120.4(6)
C13 C14 H5 119.8
C15 C14 H5 119.8
C16 C15 C14 118.2(5)
C16 C15 C18 121.1(5)
C14 C15 C18 120.7(6)
C17 C16 C15 121.7(5)
C17 C16 H6 119.2
C15 C16 H6 119.2
C16 C17 C12 120.5(6)
C16 C17 H7 119.8
C12 C17 H7 119.8
C15 C18 H9 109.5
C15 C18 H10 109.5
H9 C18 H10 109.5
C15 C18 H8 109.5
H9 C18 H8 109.5
H10 C18 H8 109.5
C20 C19 C24 118.4(5)
C20 C19 P1 118.7(4)
C24 C19 P1 122.8(4)
C21 C20 C19 120.7(6)
C21 C20 H18 119.6
C19 C20 H18 119.6
C20 C21 C22 120.9(5)
C20 C21 H17 119.5
C22 C21 H17 119.5
C21 C22 C23 118.2(5)
C21 C22 C25 121.1(5)
C23 C22 C25 120.8(6)
C24 C23 C22 121.2(6)
C24 C23 H13 119.4
C22 C23 H13 119.4
C23 C24 C19 120.5(6)
C23 C24 H12 119.7
C19 C24 H12 119.7
C22 C25 H15 109.5
C22 C25 H14 109.5
H15 C25 H14 109.5
C22 C25 H16 109.5
H15 C25 H16 109.5
H14 C25 H16 109.5
C31 C26 C27 117.9(5)
C31 C26 P1 118.6(4)
C27 C26 P1 123.5(4)
C28 C27 C26 120.8(5)
C28 C27 H25 119.6
C26 C27 H25 119.6
C27 C28 C29 120.7(6)
C27 C28 H24 119.6
C29 C28 H24 119.6
C30 C29 C28 118.3(5)
C30 C29 C32 120.4(5)
C28 C29 C32 121.3(6)
C31 C30 C29 121.2(5)
C31 C30 H20 119.4
C29 C30 H20 119.4
C30 C31 C26 121.0(6)
C30 C31 H19 119.5
C26 C31 H19 119.5
C29 C32 H21 109.5
C29 C32 H22 109.5
H21 C32 H22 109.5
C29 C32 H23 109.5
H21 C32 H23 109.5
H22 C32 H23 109.5

loop_
_geom_bond_atom_site_label_1
_geom_bond_atom_site_label_2
_geom_bond_distance
Au1 C1 2.066(6)
Au1 P1 2.2767(15)
P1 C26 1.804(6)
P1 C12 1.811(5)
P1 C19 1.815(6)
F1 C2 1.360(7)
F2 C3 1.348(6)
F3 C4 1.341(7)
F4 C5 1.360(7)
N1 C11 1.338(7)
N1 C7 1.339(7)
C1 C2 1.377(7)
C1 C6 1.406(8)
C2 C3 1.377(8)
C3 C4 1.375(9)
C4 C5 1.378(8)
C5 C6 1.382(8)
C6 C7 1.491(7)
C7 C8 1.385(8)
C8 C9 1.394(8)
C8 H4 0.9500
C9 C10 1.376(9)
C9 H3 0.9500
C10 C11 1.354(8)
C10 H2 0.9500
C11 H1 0.9500
C12 C13 1.384(8)
C12 C17 1.397(7)
C13 C14 1.383(8)
C13 H11 0.9500
C14 C15 1.399(8)
C14 H5 0.9500
C15 C16 1.373(8)
C15 C18 1.515(7)
C16 C17 1.372(7)
C16 H6 0.9500
C17 H7 0.9500
C18 H9 0.9800
C18 H10 0.9800
C18 H8 0.9800
C19 C20 1.389(7)
C19 C24 1.401(8)
C20 C21 1.388(8)
C20 H18 0.9500
C21 C22 1.392(8)
C21 H17 0.9500
C22 C23 1.393(8)
C22 C25 1.507(8)
C23 C24 1.379(8)
C23 H13 0.9500
C24 H12 0.9500
C25 H15 0.9800
C25 H14 0.9800
C25 H16 0.9800
C26 C31 1.396(7)
C26 C27 1.398(8)
C27 C28 1.388(8)
C27 H25 0.9500
C28 C29 1.391(8)
C28 H24 0.9500
C29 C30 1.390(8)
C29 C32 1.509(8)
C30 C31 1.375(8)
C30 H20 0.9500
C31 H19 0.9500
C32 H21 0.9800
C32 H22 0.9800
C32 H23 0.9800

loop_
_geom_torsion_atom_site_label_1
_geom_torsion_atom_site_label_2
_geom_torsion_atom_site_label_3
_geom_torsion_atom_site_label_4
_geom_torsion
C6 C1 C2 F1 -177.7(5)
Au1 C1 C2 F1 1.2(7)
C6 C1 C2 C3 1.5(9)
Au1 C1 C2 C3 -179.6(4)
F1 C2 C3 F2 -3.4(8)
C1 C2 C3 F2 177.4(5)
F1 C2 C3 C4 177.9(5)
C1 C2 C3 C4 -1.3(9)
F2 C3 C4 F3 -0.6(9)
C2 C3 C4 F3 178.1(5)
F2 C3 C4 C5 -178.8(5)
C2 C3 C4 C5 -0.1(9)
F3 C4 C5 F4 0.6(8)
C3 C4 C5 F4 178.8(5)
F3 C4 C5 C6 -177.0(5)
C3 C4 C5 C6 1.2(9)
F4 C5 C6 C1 -178.4(5)
C4 C5 C6 C1 -0.9(9)
F4 C5 C6 C7 2.8(8)
C4 C5 C6 C7 -179.7(5)
C2 C1 C6 C5 -0.4(8)
Au1 C1 C6 C5 -179.3(4)
C2 C1 C6 C7 178.4(5)
Au1 C1 C6 C7 -0.4(7)
C11 N1 C7 C8 0.7(9)
C11 N1 C7 C6 -179.2(6)
C5 C6 C7 N1 -130.9(6)
C1 C6 C7 N1 50.3(7)
C5 C6 C7 C8 49.2(8)
C1 C6 C7 C8 -129.6(6)
N1 C7 C8 C9 -1.8(9)
C6 C7 C8 C9 178.2(6)
C7 C8 C9 C10 1.3(10)
C8 C9 C10 C11 0.1(10)
C7 N1 C11 C10 0.9(10)
C9 C10 C11 N1 -1.3(11)
C26 P1 C12 C13 -92.8(5)
C19 P1 C12 C13 158.1(5)
Au1 P1 C12 C13 31.4(5)
C26 P1 C12 C17 89.4(5)
C19 P1 C12 C17 -19.7(5)
Au1 P1 C12 C17 -146.4(4)
C17 C12 C13 C14 -2.0(9)
P1 C12 C13 C14 -179.9(5)
C12 C13 C14 C15 2.7(9)
C13 C14 C15 C16 -1.6(9)
C13 C14 C15 C18 178.6(5)
C14 C15 C16 C17 0.0(9)
C18 C15 C16 C17 179.8(5)
C15 C16 C17 C12 0.7(9)
C13 C12 C17 C16 0.3(8)
P1 C12 C17 C16 178.1(4)
C26 P1 C19 C20 173.8(4)
C12 P1 C19 C20 -75.0(5)
Au1 P1 C19 C20 49.1(5)
C26 P1 C19 C24 -9.5(5)
C12 P1 C19 C24 101.8(5)
Au1 P1 C19 C24 -134.1(4)
C24 C19 C20 C21 -1.0(8)
P1 C19 C20 C21 175.9(4)
C19 C20 C21 C22 0.2(8)
C20 C21 C22 C23 1.0(8)
C20 C21 C22 C25 -178.9(5)
C21 C22 C23 C24 -1.4(8)
C25 C22 C23 C24 178.4(5)
C22 C23 C24 C19 0.6(9)
C20 C19 C24 C23 0.6(8)
P1 C19 C24 C23 -176.2(4)
C12 P1 C26 C31 166.2(4)
C19 P1 C26 C31 -84.0(5)
Au1 P1 C26 C31 42.6(5)
C12 P1 C26 C27 -17.1(6)
C19 P1 C26 C27 92.7(5)
Au1 P1 C26 C27 -140.7(4)
C31 C26 C27 C28 0.3(8)
P1 C26 C27 C28 -176.5(4)
C26 C27 C28 C29 1.2(9)
C27 C28 C29 C30 -1.4(9)
C27 C28 C29 C32 176.0(5)
C28 C29 C30 C31 0.3(9)
C32 C29 C30 C31 -177.2(5)
C29 C30 C31 C26 1.2(9)
C27 C26 C31 C30 -1.5(8)
P1 C26 C31 C30 175.4(4)
